data_4130005
loop_
_publ_author_name
'Iovan, Diana A.'
'Betley, Theodore A.'

_publ_section_title
;
 Characterization of Iron-Imido Species Relevant for N-Group Transfer
 Chemistry.
;
_journal_issue 6
_journal_name_full 'Journal of the American Chemical Society'
_journal_page_first 1983
_journal_page_last 1993
_journal_paper_doi 10.1021/jacs.5b12582
_journal_volume 138
_journal_year 2016
_chemical_formula_moiety 'C39 H33 Cl2 F12 Fe N4'
_chemical_formula_sum 'C39 H33 Cl2 F12 Fe N4'
_chemical_formula_weight 912.44
_space_group_crystal_system triclinic
_space_group_IT_number 2
_space_group_name_Hall '-P 1'
_space_group_name_H-M_alt 'P -1'
_atom_sites_solution_hydrogens mixed
_atom_sites_solution_primary direct
_audit_creation_date 2015-07-18
_audit_creation_method
;
Olex2 1.2
(compiled 2015.01.26 svn.r3150 for OlexSys, GUI svn.r4998)
;
_cell_angle_alpha 73.913(2)
_cell_angle_beta 88.916(2)
_cell_angle_gamma 85.031(2)
_cell_formula_units_Z 2
_cell_length_a 11.6153(11)
_cell_length_b 11.8003(10)
_cell_length_c 16.1066(15)
_cell_measurement_reflns_used 4681
_cell_measurement_temperature 100(2)
_cell_measurement_theta_max 25.10
_cell_measurement_theta_min 2.19
_cell_volume 2113.2(3)
_computing_cell_refinement 'SAINT v8.34A (Bruker, 2013)'
_computing_data_collection 'APEX2 v2014.9-0 (Bruker-AXS, 2014)'
_computing_data_reduction 'SAINT v8.34A (Bruker, 2013)'
_computing_molecular_graphics 'Olex2 (Dolomanov et al., 2009)'
_computing_publication_material 'Olex2 (Dolomanov et al., 2009)'
_computing_structure_refinement 'XLMP (Sheldrick, 2008)'
_computing_structure_solution 'SHELXS-97 (Sheldrick, 2008)'
_diffrn_ambient_temperature 100.01
_diffrn_measured_fraction_theta_full 0.986
_diffrn_measured_fraction_theta_max 0.986
_diffrn_measurement_device_type 'Bruker APEX-II CCD'
_diffrn_measurement_method 'phi and omega scans'
_diffrn_radiation_type MoK\a
_diffrn_radiation_wavelength 0.71073
_diffrn_reflns_av_R_equivalents 0.0617
_diffrn_reflns_av_unetI/netI 0.0926
_diffrn_reflns_Laue_measured_fraction_full 0.986
_diffrn_reflns_Laue_measured_fraction_max 0.986
_diffrn_reflns_limit_h_max 13
_diffrn_reflns_limit_h_min -13
_diffrn_reflns_limit_k_max 14
_diffrn_reflns_limit_k_min -14
_diffrn_reflns_limit_l_max 19
_diffrn_reflns_limit_l_min -19
_diffrn_reflns_number 17292
_diffrn_reflns_point_group_measured_fraction_full 0.986
_diffrn_reflns_point_group_measured_fraction_max 0.986
_diffrn_reflns_theta_full 25.129
_diffrn_reflns_theta_max 25.129
_diffrn_reflns_theta_min 1.316
_diffrn_source 'fine-focus sealed tube'
_exptl_absorpt_coefficient_mu 0.569
_exptl_absorpt_correction_T_max 0.934
_exptl_absorpt_correction_T_min 0.759
_exptl_absorpt_correction_type multi-scan
_exptl_crystal_colour purple-green
_exptl_crystal_density_diffrn 1.434
_exptl_crystal_description plate
_exptl_crystal_F_000 926
_exptl_crystal_size_max 0.24
_exptl_crystal_size_mid 0.22
_exptl_crystal_size_min 0.11
_refine_diff_density_max 1.079
_refine_diff_density_min -0.979
_refine_diff_density_rms 0.085
_refine_ls_extinction_method none
_refine_ls_goodness_of_fit_ref 1.036
_refine_ls_hydrogen_treatment mixed
_refine_ls_matrix_type full
_refine_ls_number_parameters 539
_refine_ls_number_reflns 7449
_refine_ls_number_restraints 30
_refine_ls_restrained_S_all 1.117
_refine_ls_R_factor_all 0.0984
_refine_ls_R_factor_gt 0.0587
_refine_ls_shift/su_max 0.001
_refine_ls_shift/su_mean 0.000
_refine_ls_structure_factor_coef Fsqd
_refine_ls_weighting_details 'w=1/[\s^2^(Fo^2^)+(0.0590P)^2^] where P=(Fo^2^+2Fc^2^)/3'
_refine_ls_weighting_scheme calc
_refine_ls_wR_factor_gt 0.1211
_refine_ls_wR_factor_ref 0.1322
_reflns_Friedel_coverage 0.000
_reflns_number_gt 4851
_reflns_number_total 7449
_reflns_threshold_expression 'I > 2\s(I)'
_cod_data_source_file ja5b12582_si_002.cif
_cod_data_source_block tbulfe(nhar-cf3)2
_cod_database_code 4130005
_shelx_space_group_comment
;
The symmetry employed for this shelxl refinement is uniquely defined
by the following loop, which should always be used as a source of
symmetry information in preference to the above space-group names.
They are only intended as comments.
;
_shelx_estimated_absorpt_t_max 0.940
_shelx_estimated_absorpt_t_min 0.876
_olex2_refinement_description
;
1. Fixed Uiso
 At 1.2 times of:
  All C(H) groups
 At 1.5 times of:
  All C(H,H,H) groups
2. Restrained distances
 C01K-F2 \\sim C01K-F3 \\sim C01K-F1 \\sim C01K-F1A \\sim C01K-F2A \\sim
C01K-F3A
 with sigma of 0.02
 C1-F4 \\sim C1-F5 \\sim C1-F6 \\sim C1-F4A \\sim C1-F5A \\sim C1-F6A
 with sigma of 0.02
3. Uiso/Uaniso restraints and constraints
Uanis(F1) = Uanis(F1A)
Uanis(F2) = Uanis(F2A)
Uanis(F3) = Uanis(F3A)
Uanis(F3) = Uanis(F1)
Uanis(F2) = Uanis(F1)
Uanis(F5) = Uanis(F4)
Uanis(F6) = Uanis(F4)
Uanis(F6A) = Uanis(F5A)
Uanis(F4A) = Uanis(F4)
4. Others
 Sof(F1A)=Sof(F2A)=Sof(F3A)=1-FVAR(1)
 Sof(F1)=Sof(F2)=Sof(F3)=FVAR(1)
 Sof(F6A)=Sof(F5A)=Sof(F4A)=1-FVAR(2)
 Sof(F4)=Sof(F5)=Sof(F6)=FVAR(2)
5.a Aromatic/amide H refined with riding coordinates:
 C00M(H00M), C00N(H00N), C00V(H00V), C00X(H00X), C00Y(H00Y), C011(H011),
 C013(H013), C014(H014), C018(H018), C01A(H01G), C01B(H01H), C01E(H01L),
 C01F(H01M)
5.b Idealised Me refined as rotating group:
 C010(H01A,H01B,H01C), C016(H01D,H01E,H01F), C01D(H01I,H01J,H01K), C01I(H01N,
 H01O,H01P), C01J(H01Q,H01R,H01S), C01M(H01T,H01U,H01V)
;
_shelx_shelxl_version_number 2014/7
_olex2_submission_special_instructions 'No special instructions were received'

loop_
_space_group_symop_operation_xyz
'x, y, z'
'-x, -y, -z'

loop_
_atom_site_label
_atom_site_type_symbol
_atom_site_fract_x
_atom_site_fract_y
_atom_site_fract_z
_atom_site_U_iso_or_equiv
_atom_site_adp_type
_atom_site_occupancy
_atom_site_site_symmetry_order
_atom_site_calc_flag
_atom_site_refinement_flags_posn
_atom_site_refinement_flags_occupancy
_atom_site_disorder_assembly
_atom_site_disorder_group
Fe01 Fe 0.37425(5) 0.36729(5) 0.73555(4) 0.01414(16) Uani 1 1 d . . . .
Cl02 Cl 0.82809(9) 0.19982(9) 0.83438(7) 0.0243(3) Uani 1 1 d . . . .
Cl00 Cl 0.58001(10) 0.04109(10) 0.61481(7) 0.0313(3) Uani 1 1 d . . . .
F004 F -0.12794(19) 0.1870(2) 0.52281(15) 0.0324(6) Uani 1 1 d . . . .
F005 F -0.0836(2) 0.3651(2) 0.47242(16) 0.0342(7) Uani 1 1 d . . . .
F006 F -0.0196(2) 0.2316(2) 0.41179(15) 0.0379(7) Uani 1 1 d . . . .
F007 F -0.1701(2) 0.4917(2) 0.79002(17) 0.0407(7) Uani 1 1 d . . . .
F008 F -0.1576(2) 0.6623(2) 0.70373(18) 0.0422(7) Uani 1 1 d . . . .
F00A F -0.0724(2) 0.5108(3) 0.67352(18) 0.0440(8) Uani 1 1 d . . . .
N00B N 0.5305(3) 0.4094(3) 0.68594(19) 0.0129(7) Uani 1 1 d . . . .
N00C N 0.4208(3) 0.2047(3) 0.8104(2) 0.0148(7) Uani 1 1 d . . . .
N00D N 0.3176(3) 0.4677(3) 0.8042(2) 0.0201(9) Uani 1 1 d . . . .
N00E N 0.2710(3) 0.3694(3) 0.6434(2) 0.0185(8) Uani 1 1 d . . . .
C00H C 0.5724(3) 0.5085(3) 0.6347(2) 0.0119(8) Uani 1 1 d . . . .
C00I C 0.2138(3) 0.5248(3) 0.8181(2) 0.0144(9) Uani 1 1 d . . . .
C00J C 0.6131(3) 0.3155(3) 0.6853(2) 0.0117(8) Uani 1 1 d . . . .
C00K C 0.6095(3) 0.1974(3) 0.7336(2) 0.0137(9) Uani 1 1 d . . . .
C00L C 0.2161(3) 0.2834(3) 0.6200(2) 0.0156(9) Uani 1 1 d . . . .
C00M C 0.7056(3) 0.3615(3) 0.6319(2) 0.0153(9) Uani 1 1 d . . . .
H00M H 0.7732 0.3175 0.6198 0.018 Uiso 1 1 calc R . . .
C00N C 0.6802(3) 0.4802(3) 0.6009(2) 0.0150(9) Uani 1 1 d . . . .
H00N H 0.7268 0.5344 0.5633 0.018 Uiso 1 1 calc R . . .
C00O C 0.5253(3) 0.1462(3) 0.7918(2) 0.0155(9) Uani 1 1 d . . . .
C00P C 0.7104(3) 0.1135(3) 0.7248(2) 0.0159(9) Uani 1 1 d . . . .
C00Q C 0.5128(3) 0.6328(3) 0.6195(2) 0.0149(9) Uani 1 1 d . . . .
C00R C 0.0095(3) 0.5725(3) 0.7853(3) 0.0183(9) Uani 1 1 d . . . .
C00S C 0.0639(3) 0.2228(4) 0.5458(2) 0.0182(9) Uani 1 1 d . . . .
C00U C 0.8131(3) 0.1047(3) 0.7712(2) 0.0170(9) Uani 1 1 d . . . .
C00V C 0.1151(3) 0.5193(3) 0.7699(2) 0.0174(9) Uani 1 1 d . . . .
H00V H 0.1216 0.4787 0.7265 0.021 Uiso 1 1 calc R . . .
C00W C -0.0966(4) 0.5588(4) 0.7383(3) 0.0239(10) Uani 1 1 d . . . .
C00X C 0.2010(4) 0.5877(4) 0.8796(3) 0.0211(10) Uani 1 1 d . . . .
H00X H 0.2662 0.5947 0.9121 0.025 Uiso 1 1 calc R . . .
C00Y C 0.1174(3) 0.3112(4) 0.5668(2) 0.0163(9) Uani 1 1 d . . . .
H00Y H 0.0873 0.3913 0.5451 0.020 Uiso 1 1 calc R . . .
C00Z C -0.0407(3) 0.2511(4) 0.4888(3) 0.0221(10) Uani 1 1 d . . . .
C010 C 0.5224(4) 0.6726(4) 0.7020(3) 0.0223(10) Uani 1 1 d . . . .
H01A H 0.4808 0.6208 0.7490 0.033 Uiso 1 1 calc GR . . .
H01B H 0.4885 0.7543 0.6916 0.033 Uiso 1 1 calc GR . . .
H01C H 0.6039 0.6680 0.7181 0.033 Uiso 1 1 calc GR . . .
C011 C 0.9042(4) 0.0213(4) 0.7680(3) 0.0248(10) Uani 1 1 d . . . .
H011 H 0.9729 0.0167 0.8002 0.030 Uiso 1 1 calc R . . .
C012 C 0.2025(3) 0.0775(4) 0.6290(3) 0.0225(10) Uani 1 1 d . . . .
C013 C -0.0032(4) 0.6342(4) 0.8473(3) 0.0246(10) Uani 1 1 d . . . .
H013 H -0.0762 0.6709 0.8574 0.030 Uiso 1 1 calc R . . .
C014 C 0.2579(3) 0.1646(4) 0.6502(3) 0.0194(9) Uani 1 1 d . . . .
H014 H 0.3252 0.1436 0.6856 0.023 Uiso 1 1 calc R . . .
C016 C 0.3851(3) 0.6387(3) 0.5937(3) 0.0201(10) Uani 1 1 d . . . .
H01D H 0.3791 0.6021 0.5464 0.030 Uiso 1 1 calc GR . . .
H01E H 0.3536 0.7215 0.5747 0.030 Uiso 1 1 calc GR . . .
H01F H 0.3413 0.5961 0.6435 0.030 Uiso 1 1 calc GR . . .
C017 C 0.0935(4) 0.6405(4) 0.8938(3) 0.0257(10) Uani 1 1 d . . . .
C018 C 0.1055(3) 0.1047(4) 0.5765(3) 0.0230(10) Uani 1 1 d . . . .
H018 H 0.0683 0.0443 0.5617 0.028 Uiso 1 1 calc R . . .
C019 C 0.3666(3) 0.1213(4) 0.8731(3) 0.0210(10) Uani 1 1 d . . . .
C01A C 0.5331(4) 0.0290(4) 0.8436(3) 0.0248(10) Uani 1 1 d . . . .
H01G H 0.5946 -0.0298 0.8439 0.030 Uiso 1 1 calc R . . .
C01B C 0.7936(4) -0.0484(4) 0.6704(3) 0.0266(10) Uani 1 1 d . . . .
H01H H 0.7862 -0.1007 0.6357 0.032 Uiso 1 1 calc R . . .
C01D C 0.5745(4) 0.7193(4) 0.5463(3) 0.0281(11) Uani 1 1 d . . . .
H01I H 0.6556 0.7185 0.5623 0.042 Uiso 1 1 calc GR . . .
H01J H 0.5368 0.7994 0.5370 0.042 Uiso 1 1 calc GR . . .
H01K H 0.5704 0.6950 0.4930 0.042 Uiso 1 1 calc GR . . .
C01E C 0.4356(3) 0.0142(4) 0.8942(3) 0.0266(11) Uani 1 1 d . . . .
H01L H 0.4184 -0.0564 0.9361 0.032 Uiso 1 1 calc R . . .
C01F C 0.8936(4) -0.0550(4) 0.7173(3) 0.0297(11) Uani 1 1 d . . . .
H01M H 0.9554 -0.1121 0.7148 0.036 Uiso 1 1 calc R . . .
C01G C 0.2527(3) 0.1461(4) 0.9148(3) 0.0263(11) Uani 1 1 d . . . .
C01H C 0.7050(3) 0.0352(3) 0.6747(3) 0.0197(10) Uani 1 1 d . . . .
C01I C 0.1601(3) 0.2074(4) 0.8469(3) 0.0271(11) Uani 1 1 d . . . .
H01N H 0.1848 0.2837 0.8127 0.041 Uiso 1 1 calc GR . . .
H01O H 0.0871 0.2205 0.8758 0.041 Uiso 1 1 calc GR . . .
H01P H 0.1490 0.1573 0.8088 0.041 Uiso 1 1 calc GR . . .
C01J C 0.2708(4) 0.2220(4) 0.9765(3) 0.0331(12) Uani 1 1 d . . . .
H01Q H 0.3319 0.1826 1.0183 0.050 Uiso 1 1 calc GR . . .
H01R H 0.1987 0.2321 1.0073 0.050 Uiso 1 1 calc GR . . .
H01S H 0.2933 0.2997 0.9432 0.050 Uiso 1 1 calc GR . . .
C01K C 0.2496(4) -0.0452(4) 0.6612(4) 0.0443(14) Uani 1 1 d D . . .
C01M C 0.2095(4) 0.0276(4) 0.9685(3) 0.0436(14) Uani 1 1 d . . . .
H01T H 0.1977 -0.0224 0.9304 0.065 Uiso 1 1 calc GR . . .
H01U H 0.1364 0.0430 0.9963 0.065 Uiso 1 1 calc GR . . .
H01V H 0.2672 -0.0131 1.0128 0.065 Uiso 1 1 calc GR . . .
H00D H 0.359(4) 0.473(4) 0.832(3) 0.013(13) Uiso 1 1 d . . . .
H00E H 0.255(3) 0.429(4) 0.616(3) 0.010(13) Uiso 1 1 d . . . .
F1 F 0.3177(4) -0.0686(4) 0.7284(3) 0.0551(9) Uani 0.710(4) 1 d D P A 1
F2 F 0.1761(4) -0.1244(4) 0.6702(4) 0.0551(9) Uani 0.710(4) 1 d D P A 1
F3 F 0.3303(4) -0.0719(3) 0.5985(3) 0.0551(9) Uani 0.710(4) 1 d D P A 1
F1A F 0.3515(9) -0.0764(11) 0.6988(9) 0.0551(9) Uani 0.290(4) 1 d D P A 2
F2A F 0.2047(11) -0.1300(10) 0.6366(9) 0.0551(9) Uani 0.290(4) 1 d D P A 2
F3A F 0.1944(9) -0.0873(8) 0.7499(7) 0.0551(9) Uani 0.290(4) 1 d D P A 2
F4 F 0.0260(13) 0.8089(10) 0.9439(8) 0.0389(11) Uani 0.499(10) 1 d D P B 1
F5 F 0.1900(5) 0.7478(6) 0.9734(5) 0.0389(11) Uani 0.499(10) 1 d D P B 1
C1 C 0.0818(4) 0.7051(5) 0.9620(3) 0.0451(14) Uani 1 1 d D . . .
F6 F 0.0501(7) 0.6469(6) 1.0362(4) 0.0389(11) Uani 0.499(10) 1 d D P B 1
F6A F -0.0054(8) 0.6444(7) 1.0233(4) 0.061(2) Uani 0.501(10) 1 d D P B 2
F5A F 0.1686(6) 0.6904(9) 1.0134(5) 0.061(2) Uani 0.501(10) 1 d D P B 2
F4A F 0.0187(13) 0.8110(10) 0.9276(7) 0.0389(11) Uani 0.501(10) 1 d D P B 2

loop_
_atom_site_aniso_label
_atom_site_aniso_U_11
_atom_site_aniso_U_22
_atom_site_aniso_U_33
_atom_site_aniso_U_23
_atom_site_aniso_U_13
_atom_site_aniso_U_12
Fe01 0.0112(3) 0.0151(3) 0.0166(3) -0.0057(2) -0.0023(2) 0.0008(2)
Cl02 0.0225(6) 0.0252(6) 0.0272(6) -0.0101(5) -0.0085(4) -0.0015(5)
Cl00 0.0334(7) 0.0286(7) 0.0363(7) -0.0172(5) -0.0147(5) 0.0033(5)
F004 0.0185(13) 0.0417(17) 0.0351(15) -0.0052(13) -0.0051(11) -0.0094(12)
F005 0.0286(15) 0.0270(15) 0.0450(16) -0.0063(13) -0.0227(12) 0.0018(12)
F006 0.0344(15) 0.063(2) 0.0226(14) -0.0218(14) -0.0048(11) -0.0043(14)
F007 0.0245(15) 0.0449(18) 0.0485(17) -0.0018(14) 0.0013(13) -0.0163(13)
F008 0.0265(15) 0.0256(15) 0.068(2) -0.0021(14) -0.0243(14) 0.0056(12)
F00A 0.0203(14) 0.072(2) 0.0522(18) -0.0390(17) -0.0104(13) 0.0032(14)
N00B 0.0116(17) 0.0110(18) 0.0158(17) -0.0040(14) -0.0019(13) 0.0014(14)
N00C 0.0124(17) 0.0144(18) 0.0161(17) -0.0012(15) -0.0012(14) -0.0027(14)
N00D 0.010(2) 0.029(2) 0.025(2) -0.0126(18) -0.0074(16) -0.0028(17)
N00E 0.021(2) 0.015(2) 0.020(2) -0.0059(18) -0.0073(15) 0.0042(17)
C00H 0.013(2) 0.009(2) 0.015(2) -0.0058(17) -0.0056(16) -0.0034(17)
C00I 0.015(2) 0.013(2) 0.014(2) -0.0022(17) -0.0027(16) 0.0021(17)
C00J 0.011(2) 0.012(2) 0.014(2) -0.0074(17) -0.0041(16) -0.0003(17)
C00K 0.015(2) 0.013(2) 0.015(2) -0.0077(18) -0.0076(16) 0.0019(17)
C00L 0.013(2) 0.019(2) 0.019(2) -0.0116(19) 0.0024(17) -0.0027(18)
C00M 0.012(2) 0.017(2) 0.017(2) -0.0062(18) -0.0010(16) 0.0058(17)
C00N 0.015(2) 0.014(2) 0.016(2) -0.0034(17) 0.0011(16) -0.0041(17)
C00O 0.012(2) 0.016(2) 0.018(2) -0.0042(18) -0.0038(17) 0.0020(17)
C00P 0.015(2) 0.010(2) 0.022(2) -0.0026(18) -0.0006(17) -0.0029(17)
C00Q 0.017(2) 0.010(2) 0.017(2) -0.0033(17) -0.0054(17) 0.0016(17)
C00R 0.015(2) 0.016(2) 0.021(2) -0.0012(19) 0.0000(17) -0.0003(18)
C00S 0.011(2) 0.026(3) 0.019(2) -0.0093(19) -0.0004(17) -0.0008(19)
C00U 0.016(2) 0.016(2) 0.016(2) -0.0006(18) 0.0008(17) 0.0020(18)
C00V 0.017(2) 0.021(2) 0.016(2) -0.0080(18) 0.0004(17) -0.0007(18)
C00W 0.017(2) 0.019(2) 0.035(3) -0.006(2) 0.0023(19) 0.000(2)
C00X 0.023(2) 0.022(2) 0.022(2) -0.0122(19) -0.0088(18) 0.0009(19)
C00Y 0.015(2) 0.018(2) 0.017(2) -0.0065(18) 0.0013(16) -0.0037(18)
C00Z 0.019(2) 0.028(3) 0.022(2) -0.010(2) -0.0011(18) -0.005(2)
C010 0.024(2) 0.016(2) 0.028(2) -0.0077(19) -0.0062(19) 0.0002(19)
C011 0.018(2) 0.018(2) 0.031(3) 0.004(2) -0.0019(19) 0.0041(19)
C012 0.019(2) 0.016(2) 0.036(3) -0.013(2) -0.0015(19) -0.0014(19)
C013 0.018(2) 0.023(3) 0.031(3) -0.008(2) -0.0022(19) 0.0117(19)
C014 0.012(2) 0.021(2) 0.027(2) -0.013(2) -0.0071(18) 0.0047(18)
C016 0.025(2) 0.012(2) 0.020(2) -0.0024(18) -0.0096(18) 0.0041(19)
C017 0.029(3) 0.025(3) 0.027(2) -0.016(2) -0.002(2) 0.010(2)
C018 0.020(2) 0.023(3) 0.032(3) -0.017(2) -0.0031(19) -0.005(2)
C019 0.016(2) 0.025(3) 0.020(2) -0.002(2) -0.0035(18) -0.0047(19)
C01A 0.021(2) 0.016(2) 0.033(3) -0.001(2) -0.006(2) 0.0036(19)
C01B 0.029(3) 0.021(3) 0.030(3) -0.009(2) 0.004(2) 0.003(2)
C01D 0.034(3) 0.014(2) 0.030(3) 0.001(2) 0.002(2) 0.002(2)
C01E 0.022(2) 0.023(3) 0.026(2) 0.008(2) 0.0007(19) -0.004(2)
C01F 0.032(3) 0.014(2) 0.037(3) -0.001(2) 0.006(2) 0.008(2)
C01G 0.015(2) 0.034(3) 0.028(2) -0.004(2) 0.0044(19) -0.002(2)
C01H 0.021(2) 0.013(2) 0.023(2) -0.0016(19) -0.0011(18) 0.0018(19)
C01I 0.016(2) 0.037(3) 0.029(2) -0.010(2) 0.0059(19) -0.007(2)
C01J 0.024(3) 0.055(3) 0.021(2) -0.011(2) 0.0034(19) -0.011(2)
C01K 0.030(3) 0.031(3) 0.077(4) -0.023(3) -0.023(3) -0.002(2)
C01M 0.030(3) 0.046(3) 0.045(3) 0.005(3) 0.012(2) -0.006(2)
F1 0.0515(18) 0.0247(11) 0.089(2) -0.0197(14) -0.0179(16) 0.0128(12)
F2 0.0515(18) 0.0247(11) 0.089(2) -0.0197(14) -0.0179(16) 0.0128(12)
F3 0.0515(18) 0.0247(11) 0.089(2) -0.0197(14) -0.0179(16) 0.0128(12)
F1A 0.0515(18) 0.0247(11) 0.089(2) -0.0197(14) -0.0179(16) 0.0128(12)
F2A 0.0515(18) 0.0247(11) 0.089(2) -0.0197(14) -0.0179(16) 0.0128(12)
F3A 0.0515(18) 0.0247(11) 0.089(2) -0.0197(14) -0.0179(16) 0.0128(12)
F4 0.0585(19) 0.0344(15) 0.029(3) -0.0211(17) -0.0086(18) 0.0137(13)
F5 0.0585(19) 0.0344(15) 0.029(3) -0.0211(17) -0.0086(18) 0.0137(13)
C1 0.032(3) 0.073(4) 0.034(3) -0.027(3) -0.008(2) 0.018(3)
F6 0.0585(19) 0.0344(15) 0.029(3) -0.0211(17) -0.0086(18) 0.0137(13)
F6A 0.064(4) 0.090(4) 0.034(3) -0.039(3) -0.019(3) 0.035(3)
F5A 0.064(4) 0.090(4) 0.034(3) -0.039(3) -0.019(3) 0.035(3)
F4A 0.0585(19) 0.0344(15) 0.029(3) -0.0211(17) -0.0086(18) 0.0137(13)

loop_
_atom_type_symbol
_atom_type_description
_atom_type_scat_dispersion_real
_atom_type_scat_dispersion_imag
_atom_type_scat_source
C C 0.0033 0.0016 'International Tables Vol C Tables 4.2.6.8 and 6.1.1.4'
H H 0.0000 0.0000 'International Tables Vol C Tables 4.2.6.8 and 6.1.1.4'
Cl Cl 0.1484 0.1585 'International Tables Vol C Tables 4.2.6.8 and 6.1.1.4'
F F 0.0171 0.0103 'International Tables Vol C Tables 4.2.6.8 and 6.1.1.4'
Fe Fe 0.3463 0.8444 'International Tables Vol C Tables 4.2.6.8 and 6.1.1.4'
N N 0.0061 0.0033 'International Tables Vol C Tables 4.2.6.8 and 6.1.1.4'

loop_
_geom_angle_atom_site_label_1
_geom_angle_atom_site_label_2
_geom_angle_atom_site_label_3
_geom_angle
N00C Fe01 N00B 98.44(12)
N00D Fe01 N00B 111.29(14)
N00D Fe01 N00C 110.42(15)
N00D Fe01 N00E 113.11(16)
N00E Fe01 N00B 109.16(14)
N00E Fe01 N00C 113.51(15)
C00H N00B Fe01 134.8(3)
C00H N00B C00J 106.3(3)
C00J N00B Fe01 117.2(2)
C00O N00C Fe01 118.3(2)
C019 N00C Fe01 135.0(3)
C019 N00C C00O 105.9(3)
Fe01 N00D H00D 112(4)
C00I N00D Fe01 137.5(3)
C00I N00D H00D 111(4)
Fe01 N00E H00E 113(3)
C00L N00E Fe01 134.0(3)
C00L N00E H00E 113(3)
N00B C00H C00N 110.2(3)
N00B C00H C00Q 124.4(3)
C00N C00H C00Q 125.4(3)
N00D C00I C00V 119.9(4)
N00D C00I C00X 122.3(4)
C00X C00I C00V 117.8(4)
N00B C00J C00M 108.4(3)
C00K C00J N00B 126.4(3)
C00K C00J C00M 125.1(3)
C00J C00K C00P 116.7(3)
C00O C00K C00J 128.8(4)
C00O C00K C00P 114.5(3)
N00E C00L C00Y 122.0(4)
N00E C00L C014 120.0(4)
C014 C00L C00Y 118.0(4)
C00J C00M H00M 126.3
C00N C00M C00J 107.4(3)
C00N C00M H00M 126.3
C00H C00N H00N 126.2
C00M C00N C00H 107.7(3)
C00M C00N H00N 126.2
C00K C00O N00C 125.9(3)
C00K C00O C01A 125.2(4)
C01A C00O N00C 108.8(3)
C00U C00P C00K 121.5(3)
C01H C00P C00K 122.1(3)
C01H C00P C00U 116.3(4)
C00H C00Q C010 109.0(3)
C00H C00Q C016 111.9(3)
C00H C00Q C01D 109.5(3)
C010 C00Q C016 110.1(3)
C010 C00Q C01D 108.0(3)
C016 C00Q C01D 108.2(3)
C00V C00R C00W 120.3(4)
C00V C00R C013 121.5(4)
C013 C00R C00W 118.2(4)
C00Y C00S C00Z 121.0(4)
C00Y C00S C018 121.3(4)
C018 C00S C00Z 117.7(4)
C00P C00U Cl02 119.5(3)
C011 C00U Cl02 118.7(3)
C011 C00U C00P 121.8(4)
C00I C00V H00V 119.7
C00R C00V C00I 120.6(4)
C00R C00V H00V 119.7
F007 C00W F008 105.1(3)
F007 C00W F00A 106.9(3)
F007 C00W C00R 112.6(3)
F008 C00W C00R 112.5(3)
F00A C00W F008 106.3(3)
F00A C00W C00R 112.8(3)
C00I C00X H00X 119.8
C017 C00X C00I 120.4(4)
C017 C00X H00X 119.8
C00L C00Y H00Y 119.8
C00S C00Y C00L 120.4(4)
C00S C00Y H00Y 119.8
F004 C00Z F005 105.6(3)
F004 C00Z F006 106.2(3)
F004 C00Z C00S 112.9(3)
F005 C00Z C00S 113.1(3)
F006 C00Z F005 106.1(3)
F006 C00Z C00S 112.5(3)
C00Q C010 H01A 109.5
C00Q C010 H01B 109.5
C00Q C010 H01C 109.5
H01A C010 H01B 109.5
H01A C010 H01C 109.5
H01B C010 H01C 109.5
C00U C011 H011 120.3
C01F C011 C00U 119.3(4)
C01F C011 H011 120.3
C014 C012 C018 121.4(4)
C014 C012 C01K 118.8(4)
C018 C012 C01K 119.7(4)
C00R C013 H013 121.1
C017 C013 C00R 117.9(4)
C017 C013 H013 121.1
C00L C014 H014 119.7
C012 C014 C00L 120.6(4)
C012 C014 H014 119.7
C00Q C016 H01D 109.5
C00Q C016 H01E 109.5
C00Q C016 H01F 109.5
H01D C016 H01E 109.5
H01D C016 H01F 109.5
H01E C016 H01F 109.5
C00X C017 C1 119.2(4)
C013 C017 C00X 121.9(4)
C013 C017 C1 119.0(4)
C00S C018 H018 120.9
C012 C018 C00S 118.2(4)
C012 C018 H018 120.9
N00C C019 C01E 109.6(3)
N00C C019 C01G 124.4(4)
C01E C019 C01G 126.0(4)
C00O C01A H01G 126.2
C01E C01A C00O 107.6(4)
C01E C01A H01G 126.2
C01F C01B H01H 120.5
C01H C01B H01H 120.5
C01H C01B C01F 119.0(4)
C00Q C01D H01I 109.5
C00Q C01D H01J 109.5
C00Q C01D H01K 109.5
H01I C01D H01J 109.5
H01I C01D H01K 109.5
H01J C01D H01K 109.5
C019 C01E H01L 126.0
C01A C01E C019 108.0(4)
C01A C01E H01L 126.0
C011 C01F H01M 119.8
C01B C01F C011 120.4(4)
C01B C01F H01M 119.8
C019 C01G C01I 111.5(3)
C019 C01G C01J 109.5(3)
C019 C01G C01M 109.0(4)
C01I C01G C01J 110.7(4)
C01I C01G C01M 107.9(3)
C01J C01G C01M 108.1(4)
C00P C01H Cl00 119.0(3)
C01B C01H Cl00 117.8(3)
C01B C01H C00P 123.2(4)
C01G C01I H01N 109.5
C01G C01I H01O 109.5
C01G C01I H01P 109.5
H01N C01I H01O 109.5
H01N C01I H01P 109.5
H01O C01I H01P 109.5
C01G C01J H01Q 109.5
C01G C01J H01R 109.5
C01G C01J H01S 109.5
H01Q C01J H01R 109.5
H01Q C01J H01S 109.5
H01R C01J H01S 109.5
C012 C01K F3A 103.8(5)
F1 C01K C012 115.8(4)
F1 C01K F3 99.9(4)
F2 C01K C012 115.9(4)
F2 C01K F1 111.2(5)
F2 C01K F3 103.5(4)
F3 C01K C012 108.6(4)
F1A C01K C012 123.3(7)
F1A C01K F2A 114.3(9)
F1A C01K F3A 88.5(8)
F2A C01K C012 120.6(7)
F2A C01K F3A 90.2(8)
C01G C01M H01T 109.5
C01G C01M H01U 109.5
C01G C01M H01V 109.5
H01T C01M H01U 109.5
H01T C01M H01V 109.5
H01U C01M H01V 109.5
F4 C1 C017 119.1(6)
F4 C1 F5 94.2(8)
F5 C1 C017 109.4(4)
F6 C1 C017 116.7(5)
F6 C1 F4 107.9(8)
F6 C1 F5 106.8(5)
F6A C1 C017 105.2(5)
F5A C1 C017 116.1(5)
F5A C1 F6A 100.1(6)
F5A C1 F4A 124.7(8)
F4A C1 C017 107.8(5)
F4A C1 F6A 98.9(8)

loop_
_geom_bond_atom_site_label_1
_geom_bond_atom_site_label_2
_geom_bond_distance
Fe01 N00B 2.015(3)
Fe01 N00C 1.997(3)
Fe01 N00D 1.904(4)
Fe01 N00E 1.920(3)
Cl02 C00U 1.732(4)
Cl00 C01H 1.743(4)
F004 C00Z 1.335(5)
F005 C00Z 1.349(5)
F006 C00Z 1.338(5)
F007 C00W 1.332(5)
F008 C00W 1.338(5)
F00A C00W 1.334(5)
N00B C00H 1.354(5)
N00B C00J 1.403(5)
N00C C00O 1.413(5)
N00C C019 1.385(5)
N00D C00I 1.375(5)
N00D H00D 0.68(4)
N00E C00L 1.382(5)
N00E H00E 0.73(4)
C00H C00N 1.406(5)
C00H C00Q 1.525(5)
C00I C00V 1.412(5)
C00I C00X 1.392(5)
C00J C00K 1.399(5)
C00J C00M 1.413(5)
C00K C00O 1.398(5)
C00K C00P 1.498(5)
C00L C00Y 1.404(5)
C00L C014 1.397(5)
C00M H00M 0.9500
C00M C00N 1.358(5)
C00N H00N 0.9500
C00O C01A 1.400(5)
C00P C00U 1.400(5)
C00P C01H 1.391(5)
C00Q C010 1.536(5)
C00Q C016 1.539(5)
C00Q C01D 1.541(5)
C00R C00V 1.379(5)
C00R C00W 1.501(6)
C00R C013 1.389(6)
C00S C00Y 1.380(5)
C00S C00Z 1.494(5)
C00S C018 1.389(6)
C00U C011 1.391(6)
C00V H00V 0.9500
C00X H00X 0.9500
C00X C017 1.390(6)
C00Y H00Y 0.9500
C010 H01A 0.9800
C010 H01B 0.9800
C010 H01C 0.9800
C011 H011 0.9500
C011 C01F 1.387(6)
C012 C014 1.380(5)
C012 C018 1.382(6)
C012 C01K 1.457(6)
C013 H013 0.9500
C013 C017 1.380(6)
C014 H014 0.9500
C016 H01D 0.9800
C016 H01E 0.9800
C016 H01F 0.9800
C017 C1 1.500(6)
C018 H018 0.9500
C019 C01E 1.397(6)
C019 C01G 1.515(6)
C01A H01G 0.9500
C01A C01E 1.377(6)
C01B H01H 0.9500
C01B C01F 1.382(6)
C01B C01H 1.377(6)
C01D H01I 0.9800
C01D H01J 0.9800
C01D H01K 0.9800
C01E H01L 0.9500
C01F H01M 0.9500
C01G C01I 1.533(6)
C01G C01J 1.538(6)
C01G C01M 1.546(6)
C01I H01N 0.9800
C01I H01O 0.9800
C01I H01P 0.9800
C01J H01Q 0.9800
C01J H01R 0.9800
C01J H01S 0.9800
C01K F1 1.303(6)
C01K F2 1.297(6)
C01K F3 1.445(6)
C01K F1A 1.315(11)
C01K F2A 1.322(11)
C01K F3A 1.524(10)
C01M H01T 0.9800
C01M H01U 0.9800
C01M H01V 0.9800
F4 C1 1.295(10)
F5 C1 1.427(7)
C1 F6 1.268(8)
C1 F6A 1.487(9)
C1 F5A 1.285(7)
C1 F4A 1.371(10)

loop_
_geom_torsion_atom_site_label_1
_geom_torsion_atom_site_label_2
_geom_torsion_atom_site_label_3
_geom_torsion_atom_site_label_4
_geom_torsion
Fe01 N00B C00H C00N -164.0(3)
Fe01 N00B C00H C00Q 18.4(5)
Fe01 N00B C00J C00K -16.7(5)
Fe01 N00B C00J C00M 167.2(2)
Fe01 N00C C00O C00K 10.2(5)
Fe01 N00C C00O C01A -171.9(3)
Fe01 N00C C019 C01E 170.3(3)
Fe01 N00C C019 C01G -12.6(6)
Fe01 N00D C00I C00V -3.5(6)
Fe01 N00D C00I C00X 175.6(3)
Fe01 N00E C00L C00Y 159.2(3)
Fe01 N00E C00L C014 -20.1(6)
Cl02 C00U C011 C01F -179.7(3)
N00B C00H C00N C00M -0.1(4)
N00B C00H C00Q C010 71.6(4)
N00B C00H C00Q C016 -50.4(5)
N00B C00H C00Q C01D -170.4(3)
N00B C00J C00K C00O 0.2(6)
N00B C00J C00K C00P -177.6(3)
N00B C00J C00M C00N 0.1(4)
N00C C00O C01A C01E -0.3(5)
N00C C019 C01E C01A -1.1(5)
N00C C019 C01G C01I 50.7(5)
N00C C019 C01G C01J -72.2(5)
N00C C019 C01G C01M 169.7(4)
N00D C00I C00V C00R 177.6(4)
N00D C00I C00X C017 -177.6(4)
N00E C00L C00Y C00S -179.0(4)
N00E C00L C014 C012 178.4(4)
C00H N00B C00J C00K 175.9(3)
C00H N00B C00J C00M -0.2(4)
C00I C00X C017 C013 -0.9(7)
C00I C00X C017 C1 178.5(4)
C00J N00B C00H C00N 0.2(4)
C00J N00B C00H C00Q -177.5(3)
C00J C00K C00O N00C 3.8(6)
C00J C00K C00O C01A -173.8(4)
C00J C00K C00P C00U 81.4(5)
C00J C00K C00P C01H -102.7(4)
C00J C00M C00N C00H 0.0(4)
C00K C00J C00M C00N -176.0(3)
C00K C00O C01A C01E 177.6(4)
C00K C00P C00U Cl02 -4.6(5)
C00K C00P C00U C011 175.4(4)
C00K C00P C01H Cl00 4.1(5)
C00K C00P C01H C01B -175.3(4)
C00M C00J C00K C00O 175.6(4)
C00M C00J C00K C00P -2.2(5)
C00N C00H C00Q C010 -105.6(4)
C00N C00H C00Q C016 132.3(4)
C00N C00H C00Q C01D 12.3(5)
C00O N00C C019 C01E 0.8(4)
C00O N00C C019 C01G 178.0(4)
C00O C00K C00P C00U -96.7(4)
C00O C00K C00P C01H 79.2(5)
C00O C01A C01E C019 0.8(5)
C00P C00K C00O N00C -178.3(3)
C00P C00K C00O C01A 4.0(5)
C00P C00U C011 C01F 0.3(6)
C00Q C00H C00N C00M 177.5(3)
C00R C013 C017 C00X 0.3(6)
C00R C013 C017 C1 -179.2(4)
C00U C00P C01H Cl00 -179.8(3)
C00U C00P C01H C01B 0.8(6)
C00U C011 C01F C01B 0.0(6)
C00V C00I C00X C017 1.6(6)
C00V C00R C00W F007 110.2(4)
C00V C00R C00W F008 -131.2(4)
C00V C00R C00W F00A -10.9(5)
C00V C00R C013 C017 -0.3(6)
C00W C00R C00V C00I -175.6(4)
C00W C00R C013 C017 176.3(4)
C00X C00I C00V C00R -1.6(6)
C00X C017 C1 F4 133.3(10)
C00X C017 C1 F5 26.9(7)
C00X C017 C1 F6 -94.4(6)
C00X C017 C1 F6A -121.2(5)
C00X C017 C1 F5A -11.5(9)
C00X C017 C1 F4A 134.0(9)
C00Y C00L C014 C012 -0.9(6)
C00Y C00S C00Z F004 -128.8(4)
C00Y C00S C00Z F005 -9.0(5)
C00Y C00S C00Z F006 111.1(4)
C00Y C00S C018 C012 0.1(6)
C00Z C00S C00Y C00L -179.6(4)
C00Z C00S C018 C012 179.8(4)
C013 C00R C00V C00I 0.9(6)
C013 C00R C00W F007 -66.4(5)
C013 C00R C00W F008 52.2(5)
C013 C00R C00W F00A 172.5(4)
C013 C017 C1 F4 -47.2(10)
C013 C017 C1 F5 -153.7(5)
C013 C017 C1 F6 85.0(6)
C013 C017 C1 F6A 58.3(6)
C013 C017 C1 F5A 167.9(7)
C013 C017 C1 F4A -46.5(10)
C014 C00L C00Y C00S 0.3(6)
C014 C012 C018 C00S -0.7(6)
C014 C012 C01K F1 20.8(7)
C014 C012 C01K F2 153.6(5)
C014 C012 C01K F3 -90.5(5)
C014 C012 C01K F1A -10.3(10)
C014 C012 C01K F2A -174.4(8)
C014 C012 C01K F3A 87.0(6)
C018 C00S C00Y C00L 0.1(6)
C018 C00S C00Z F004 51.5(5)
C018 C00S C00Z F005 171.3(3)
C018 C00S C00Z F006 -68.6(5)
C018 C012 C014 C00L 1.1(6)
C018 C012 C01K F1 -160.9(5)
C018 C012 C01K F2 -28.0(7)
C018 C012 C01K F3 87.8(5)
C018 C012 C01K F1A 168.0(9)
C018 C012 C01K F2A 4.0(10)
C018 C012 C01K F3A -94.6(6)
C019 N00C C00O C00K -178.3(4)
C019 N00C C00O C01A -0.3(4)
C01E C019 C01G C01I -132.7(4)
C01E C019 C01G C01J 104.5(5)
C01E C019 C01G C01M -13.6(6)
C01F C01B C01H Cl00 -179.9(3)
C01F C01B C01H C00P -0.5(6)
C01G C019 C01E C01A -178.1(4)
C01H C00P C00U Cl02 179.3(3)
C01H C00P C00U C011 -0.7(6)
C01H C01B C01F C011 0.1(6)
C01K C012 C014 C00L 179.5(4)
C01K C012 C018 C00S -179.0(4)

loop_
_smtbx_masks_void_nr
_smtbx_masks_void_average_x
_smtbx_masks_void_average_y
_smtbx_masks_void_average_z
_smtbx_masks_void_volume
_smtbx_masks_void_count_electrons
1 0.500 0.500 0.000 238.0 47.1
